data_4306128
loop_
_publ_author_name
'Polly L. Arnold'
'Sergey Zlatogorsky'
'Natalie A. Jones'
'Christopher D. Carmichael'
'Stephen T. Liddle'
'Alexander J. Blake'
'Claire Wilson'

_publ_contact_author_email Polly.Arnold@ed.ac.uk
_publ_contact_author_fax '+44 131 650 6453'
_publ_contact_author_name 'Polly L Arnold'
_publ_contact_author_phone '+44 131 650 5429'
_publ_section_title
;
Comparisons between Yttrium and Titanium N-Heterocyclic Carbene Complexes
in the Search for Early Transition Metal NHC Backbonding Interactions
;
_journal_name_full 'Inorganic Chemistry'
_journal_page_first 9042
_journal_page_last 9049
_journal_paper_doi 10.1021/ic801046u
_journal_volume 47
_journal_year 2008
_chemical_formula_moiety 'C74 H150 K4 N8 O18 Si2 Ti4'
_chemical_formula_sum 'C74 H150 K4 N8 O18 Si2 Ti4'
_chemical_formula_weight 1844.20
_chemical_name_systematic
; 
 ? 
;
_space_group_IT_number 14
_symmetry_cell_setting monoclinic
_symmetry_space_group_name_Hall '-P 2ybc'
_symmetry_space_group_name_H-M 'P 1 21/c 1'
_atom_sites_solution_hydrogens 'geom, Me from difmap'
_atom_sites_solution_primary direct
_atom_sites_solution_secondary difmap
_audit_creation_method SHELXL-97
_cell_angle_alpha 90.00
_cell_angle_beta 101.052(2)
_cell_angle_gamma 90.00
_cell_formula_units_Z 2
_cell_length_a 11.4228(10)
_cell_length_b 16.3048(14)
_cell_length_c 26.637(2)
_cell_measurement_reflns_used 4976
_cell_measurement_temperature 150(2)
_cell_measurement_theta_max 24.63
_cell_measurement_theta_min 2.20
_cell_volume 4869.0(7)
_computing_cell_refinement 'Bruker SAINT version 6.36a (Bruker, 2000)'
_computing_data_collection 'Bruker SMART version 5.625 (Bruker, 2001)'
_computing_data_reduction 'Bruker SAINT;Bruker SHELXTL(Bruker, 2001)'
_computing_molecular_graphics 'Bruker SHELXTL'
_computing_publication_material 'enCIFer(Allen et al.,2004);PLATON(Spek,2003)'
_computing_structure_refinement 'SHELXL-97 (Sheldrick, 1997)'
_computing_structure_solution 'Bruker SHELXTL'
_diffrn_ambient_temperature 150(2)
_diffrn_measured_fraction_theta_full 0.997
_diffrn_measured_fraction_theta_max 0.997
_diffrn_measurement_device_type 'Bruker SMART APEX CCD diffractometer'
_diffrn_measurement_method '\w rotation with narrow frames'
_diffrn_radiation_monochromator graphite
_diffrn_radiation_source 'normal-focus sealed tube'
_diffrn_radiation_type MoK\a
_diffrn_radiation_wavelength 0.71073
_diffrn_reflns_av_R_equivalents 0.0532
_diffrn_reflns_av_sigmaI/netI 0.0729
_diffrn_reflns_limit_h_max 13
_diffrn_reflns_limit_h_min -11
_diffrn_reflns_limit_k_max 19
_diffrn_reflns_limit_k_min -18
_diffrn_reflns_limit_l_max 20
_diffrn_reflns_limit_l_min -31
_diffrn_reflns_number 24717
_diffrn_reflns_theta_full 25.00
_diffrn_reflns_theta_max 25.00
_diffrn_reflns_theta_min 2.00
_diffrn_standards_decay_% 0
_diffrn_standards_number 0
_exptl_absorpt_coefficient_mu 0.573
_exptl_absorpt_correction_T_max 0.972
_exptl_absorpt_correction_T_min 0.791
_exptl_absorpt_correction_type multi-scan
_exptl_absorpt_process_details '(SADABS; Bruker, 2001)'
_exptl_crystal_colour colourless
_exptl_crystal_density_diffrn 1.258
_exptl_crystal_density_method 'not measured'
_exptl_crystal_description lath
_exptl_crystal_F_000 1972
_exptl_crystal_size_max 0.43
_exptl_crystal_size_mid 0.19
_exptl_crystal_size_min 0.05
_refine_diff_density_max 0.815
_refine_diff_density_min -0.373
_refine_diff_density_rms 0.062
_refine_ls_extinction_method none
_refine_ls_goodness_of_fit_ref 0.919
_refine_ls_hydrogen_treatment constr
_refine_ls_matrix_type full
_refine_ls_number_parameters 514
_refine_ls_number_reflns 8563
_refine_ls_number_restraints 24
_refine_ls_restrained_S_all 0.946
_refine_ls_R_factor_all 0.0765
_refine_ls_R_factor_gt 0.0474
_refine_ls_shift/su_max 0.001
_refine_ls_shift/su_mean 0.000
_refine_ls_structure_factor_coef Fsqd
_refine_ls_weighting_details 'calc w=1/[\s^2^(Fo^2^)+(0.0606P)^2^] where P=(Fo^2^+2Fc^2^)/3'
_refine_ls_weighting_scheme calc
_refine_ls_wR_factor_gt 0.1103
_refine_ls_wR_factor_ref 0.1196
_reflns_number_gt 5654
_reflns_number_total 8563
_reflns_threshold_expression I>2\s(I)
_cod_data_source_file ic801046u_si_001_2.cif
_cod_data_source_block ktionc_compound_3
_cod_depositor_comments
;
The following automatic conversions were performed:
'_symmetry_cell_setting' value 'Monoclinic' changed to 'monoclinic'
according to '/home/saulius/struct/CIF-dictionaries/cif_core.dic'
dictionary named 'cif_core.dic' version 2.4.1 from 2010-06-29.

Automatic conversion script
Id: cif_fix_enum 1527 2010-12-29 10:47:43Z saulius 
;
_cod_original_sg_symbol_H-M 'P 21/c'
_cod_database_code 4306128

loop_
_symmetry_equiv_pos_as_xyz
'x, y, z'
'-x, y+1/2, -z+1/2'
'-x, -y, -z'
'x, -y-1/2, z-1/2'

loop_
_atom_site_label
_atom_site_type_symbol
_atom_site_fract_x
_atom_site_fract_y
_atom_site_fract_z
_atom_site_U_iso_or_equiv
_atom_site_adp_type
_atom_site_occupancy
_atom_site_symmetry_multiplicity
_atom_site_calc_flag
_atom_site_refinement_flags
_atom_site_disorder_assembly
_atom_site_disorder_group
Ti1 Ti 0.24797(5) 1.21055(4) -0.65232(2) 0.03017(16) Uani 1 1 d . . .
Ti2 Ti 0.48569(5) 1.45145(4) -0.45621(2) 0.03027(16) Uani 1 1 d . . .
K1 K 0.32014(7) 1.29544(5) -0.52462(3) 0.0379(2) Uani 1 1 d . . .
K2 K 0.40824(7) 1.38318(5) -0.62785(3) 0.0394(2) Uani 1 1 d . . .
O1 O 0.3289(2) 1.27009(14) -0.70127(8) 0.0358(6) Uani 1 1 d . . .
N1 N 0.1248(3) 1.20411(17) -0.77229(10) 0.0365(7) Uani 1 1 d . . .
N2 N -0.0219(3) 1.18454(18) -0.73382(11) 0.0388(7) Uani 1 1 d . . .
C1 C 0.3076(3) 1.2885(2) -0.75350(12) 0.0355(8) Uani 1 1 d . . .
C2 C 0.2330(4) 1.3674(2) -0.76434(14) 0.0466(10) Uani 1 1 d . . .
H2A H 0.2804 1.4144 -0.7490 0.070 Uiso 1 1 calc R . .
H2B H 0.1611 1.3626 -0.7495 0.070 Uiso 1 1 calc R . .
H2C H 0.2101 1.3756 -0.8014 0.070 Uiso 1 1 calc R . .
C3 C 0.4254(4) 1.2999(2) -0.77072(15) 0.0490(10) Uani 1 1 d . . .
H3A H 0.4726 1.2495 -0.7641 0.073 Uiso 1 1 calc R . .
H3B H 0.4693 1.3454 -0.7517 0.073 Uiso 1 1 calc R . .
H3C H 0.4106 1.3122 -0.8074 0.073 Uiso 1 1 calc R . .
C4 C 0.2425(3) 1.2164(2) -0.78289(13) 0.0389(9) Uani 1 1 d . . .
H4A H 0.2361 1.2261 -0.8200 0.047 Uiso 1 1 calc R . .
H4B H 0.2900 1.1659 -0.7739 0.047 Uiso 1 1 calc R . .
C5 C 0.0230(4) 1.1920(2) -0.80999(14) 0.0442(10) Uani 1 1 d . . .
H5A H 0.0188 1.1926 -0.8460 0.053 Uiso 1 1 calc R . .
C6 C -0.0676(4) 1.1796(2) -0.78555(15) 0.0468(10) Uani 1 1 d . . .
H6A H -0.1483 1.1692 -0.8010 0.056 Uiso 1 1 calc R . .
C7 C 0.0996(3) 1.1992(2) -0.72417(13) 0.0334(8) Uani 1 1 d . . .
C8 C -0.0941(3) 1.1756(2) -0.69435(14) 0.0404(9) Uani 1 1 d . . .
H8A H -0.0401 1.1819 -0.6603 0.048 Uiso 1 1 calc R . .
C9 C -0.1891(3) 1.2415(2) -0.69893(15) 0.0501(10) Uani 1 1 d . . .
H9A H -0.1511 1.2956 -0.6948 0.075 Uiso 1 1 calc R . .
H9B H -0.2366 1.2334 -0.6723 0.075 Uiso 1 1 calc R . .
H9C H -0.2412 1.2381 -0.7327 0.075 Uiso 1 1 calc R . .
C10 C -0.1480(4) 1.0888(2) -0.69709(16) 0.0524(11) Uani 1 1 d . . .
H10A H -0.0838 1.0481 -0.6936 0.079 Uiso 1 1 calc R . .
H10B H -0.2021 1.0814 -0.7301 0.079 Uiso 1 1 calc R . .
H10C H -0.1923 1.0817 -0.6693 0.079 Uiso 1 1 calc R . .
O2 O 0.4024(2) 1.22382(13) -0.60000(8) 0.0337(6) Uani 1 1 d . . .
N3 N 0.4510(3) 1.07984(18) -0.66462(11) 0.0391(7) Uani 1 1 d . . .
N4 N 0.2896(3) 1.01065(17) -0.68498(11) 0.0375(7) Uani 1 1 d . . .
C11 C 0.5127(3) 1.1825(2) -0.59467(15) 0.0446(10) Uani 1 1 d . . .
C12 C 0.6158(4) 1.2448(3) -0.57790(18) 0.0675(13) Uani 1 1 d . . .
H12A H 0.6178 1.2838 -0.6057 0.101 Uiso 1 1 calc R . .
H12B H 0.6919 1.2153 -0.5700 0.101 Uiso 1 1 calc R . .
H12C H 0.6028 1.2744 -0.5474 0.101 Uiso 1 1 calc R . .
C13 C 0.5192(4) 1.1144(3) -0.55490(16) 0.0650(13) Uani 1 1 d . . .
H13A H 0.4528 1.0761 -0.5654 0.098 Uiso 1 1 calc R . .
H13B H 0.5139 1.1383 -0.5217 0.098 Uiso 1 1 calc R . .
H13C H 0.5949 1.0849 -0.5521 0.098 Uiso 1 1 calc R . .
C14 C 0.5329(3) 1.1473(2) -0.64551(15) 0.0448(10) Uani 1 1 d . . .
H14A H 0.5229 1.1917 -0.6714 0.054 Uiso 1 1 calc R . .
H14B H 0.6160 1.1271 -0.6411 0.054 Uiso 1 1 calc R . .
C15 C 0.4842(4) 1.0006(2) -0.67192(15) 0.0487(10) Uani 1 1 d . . .
H15A H 0.5633 0.9802 -0.6684 0.058 Uiso 1 1 calc R . .
C16 C 0.3826(4) 0.9571(2) -0.68502(14) 0.0463(10) Uani 1 1 d . . .
H16A H 0.3764 0.9002 -0.6928 0.056 Uiso 1 1 calc R . .
C17 C 0.3306(3) 1.0888(2) -0.67248(13) 0.0345(8) Uani 1 1 d . . .
C18 C 0.1637(3) 0.9889(2) -0.69852(15) 0.0442(10) Uani 1 1 d . . .
H18A H 0.1176 1.0321 -0.6840 0.053 Uiso 1 1 calc R . .
C19 C 0.1388(4) 0.9081(2) -0.67506(17) 0.0603(12) Uani 1 1 d . . .
H19A H 0.1765 0.9077 -0.6388 0.090 Uiso 1 1 calc R . .
H19B H 0.1714 0.8633 -0.6927 0.090 Uiso 1 1 calc R . .
H19C H 0.0525 0.9009 -0.6784 0.090 Uiso 1 1 calc R . .
C20 C 0.1203(4) 0.9884(3) -0.75624(15) 0.0599(12) Uani 1 1 d . . .
H20A H 0.1388 1.0412 -0.7705 0.090 Uiso 1 1 calc R . .
H20B H 0.0339 0.9794 -0.7640 0.090 Uiso 1 1 calc R . .
H20C H 0.1603 0.9442 -0.7714 0.090 Uiso 1 1 calc R . .
O3 O 0.2036(2) 1.31680(14) -0.62044(8) 0.0350(6) Uani 1 1 d . . .
C21 C 0.0987(3) 1.3636(2) -0.63448(14) 0.0436(10) Uani 1 1 d . . .
H21A H 0.0581 1.3468 -0.6696 0.052 Uiso 1 1 calc R . .
C22 C 0.1300(4) 1.4547(2) -0.63543(16) 0.0588(12) Uani 1 1 d . . .
H22A H 0.1776 1.4645 -0.6618 0.088 Uiso 1 1 calc R . .
H22B H 0.1760 1.4709 -0.6020 0.088 Uiso 1 1 calc R . .
H22C H 0.0565 1.4871 -0.6431 0.088 Uiso 1 1 calc R . .
C23 C 0.0149(4) 1.3482(3) -0.59797(17) 0.0593(12) Uani 1 1 d . . .
H23A H 0.0002 1.2891 -0.5961 0.089 Uiso 1 1 calc R . .
H23B H -0.0608 1.3766 -0.6102 0.089 Uiso 1 1 calc R . .
H23C H 0.0508 1.3687 -0.5639 0.089 Uiso 1 1 calc R . .
O4 O 0.3245(2) 1.42738(14) -0.45551(8) 0.0366(6) Uani 1 1 d . . .
C24 C 0.2160(3) 1.4700(3) -0.47181(16) 0.0530(11) Uani 1 1 d . . .
H24A H 0.1893 1.4595 -0.5092 0.064 Uiso 1 1 calc R . .
C25 C 0.1239(4) 1.4347(3) -0.4449(2) 0.0834(17) Uani 1 1 d . . .
H25A H 0.1151 1.3759 -0.4524 0.125 Uiso 1 1 calc R . .
H25B H 0.0474 1.4623 -0.4568 0.125 Uiso 1 1 calc R . .
H25C H 0.1489 1.4427 -0.4080 0.125 Uiso 1 1 calc R . .
C26 C 0.2303(4) 1.5612(3) -0.46448(19) 0.0685(14) Uani 1 1 d . . .
H26A H 0.2942 1.5808 -0.4813 0.103 Uiso 1 1 calc R . .
H26B H 0.2504 1.5737 -0.4279 0.103 Uiso 1 1 calc R . .
H26C H 0.1554 1.5886 -0.4796 0.103 Uiso 1 1 calc R . .
O5 O 0.5198(2) 1.46482(14) -0.38296(8) 0.0358(6) Uani 1 1 d . . .
C27 C 0.4679(4) 1.4325(2) -0.34305(13) 0.0469(10) Uani 1 1 d . . .
H27A H 0.4187 1.3833 -0.3558 0.056 Uiso 1 1 calc R . .
C28 C 0.3887(5) 1.4972(3) -0.32465(18) 0.0782(15) Uani 1 1 d . . .
H28A H 0.3276 1.5154 -0.3535 0.117 Uiso 1 1 calc R . .
H28B H 0.4377 1.5442 -0.3105 0.117 Uiso 1 1 calc R . .
H28C H 0.3501 1.4735 -0.2982 0.117 Uiso 1 1 calc R . .
C29 C 0.5639(4) 1.4082(3) -0.29892(16) 0.0737(15) Uani 1 1 d . . .
H29A H 0.6089 1.3618 -0.3090 0.111 Uiso 1 1 calc R . .
H29B H 0.5277 1.3922 -0.2699 0.111 Uiso 1 1 calc R . .
H29C H 0.6179 1.4547 -0.2891 0.111 Uiso 1 1 calc R . .
O6 O 0.5732(2) 1.35433(15) -0.45638(9) 0.0444(7) Uani 1 1 d . . .
C30 C 0.6523(4) 1.3143(3) -0.41618(16) 0.0597(12) Uani 1 1 d . . .
H30A H 0.6723 1.3533 -0.3868 0.072 Uiso 1 1 calc R . .
C31 C 0.5884(5) 1.2419(3) -0.3990(2) 0.107(2) Uani 1 1 d . . .
H31A H 0.5122 1.2599 -0.3910 0.160 Uiso 1 1 calc R . .
H31B H 0.6377 1.2177 -0.3685 0.160 Uiso 1 1 calc R . .
H31C H 0.5736 1.2009 -0.4264 0.160 Uiso 1 1 calc R . .
C32 C 0.7650(5) 1.2906(4) -0.4324(2) 0.098(2) Uani 1 1 d . . .
H32A H 0.8066 1.3400 -0.4404 0.148 Uiso 1 1 calc R . .
H32B H 0.7468 1.2557 -0.4628 0.148 Uiso 1 1 calc R . .
H32C H 0.8159 1.2605 -0.4047 0.148 Uiso 1 1 calc R . .
O7 O 0.55182(19) 1.54820(13) -0.46712(8) 0.0321(5) Uani 1 1 d . . .
O8 O 0.1772(3) 1.16418(16) -0.51062(9) 0.0532(7) Uani 1 1 d U . .
C33 C 0.1636(5) 1.1392(3) -0.46045(16) 0.0701(13) Uani 1 1 d U . .
H33A H 0.1406 1.0800 -0.4613 0.084 Uiso 1 1 calc R . .
C34 C 0.0708(7) 1.1884(4) -0.4428(2) 0.121(2) Uani 1 1 d U . .
H34A H -0.0013 1.1895 -0.4695 0.182 Uiso 1 1 calc R . .
H34B H 0.0999 1.2445 -0.4354 0.182 Uiso 1 1 calc R . .
H34C H 0.0521 1.1638 -0.4117 0.182 Uiso 1 1 calc R . .
C35 C 0.2794(6) 1.1503(5) -0.4243(2) 0.147(3) Uani 1 1 d U . .
H35A H 0.3415 1.1185 -0.4363 0.221 Uiso 1 1 calc R . .
H35B H 0.2716 1.1312 -0.3902 0.221 Uiso 1 1 calc R . .
H35C H 0.3012 1.2085 -0.4227 0.221 Uiso 1 1 calc R . .
O9 O 0.1579(2) 1.14400(13) -0.61105(8) 0.0354(6) Uani 1 1 d . . .
Si1 Si 0.13355(10) 1.10282(6) -0.56024(4) 0.0414(3) Uani 1 1 d . . .
C37 C 0.2164(6) 1.0054(3) -0.54486(18) 0.0902(18) Uani 1 1 d . . .
H37A H 0.1700 0.9600 -0.5628 0.135 Uiso 1 1 calc R . .
H37B H 0.2295 0.9957 -0.5079 0.135 Uiso 1 1 calc R . .
H37C H 0.2935 1.0090 -0.5557 0.135 Uiso 1 1 calc R . .
C38 C -0.0276(4) 1.0816(4) -0.56441(18) 0.0892(19) Uani 1 1 d . . .
H38A H -0.0726 1.1330 -0.5706 0.134 Uiso 1 1 calc R . .
H38B H -0.0402 1.0572 -0.5322 0.134 Uiso 1 1 calc R . .
H38C H -0.0552 1.0435 -0.5926 0.134 Uiso 1 1 calc R . .

loop_
_atom_site_aniso_label
_atom_site_aniso_U_11
_atom_site_aniso_U_22
_atom_site_aniso_U_33
_atom_site_aniso_U_23
_atom_site_aniso_U_13
_atom_site_aniso_U_12
Ti1 0.0337(4) 0.0281(3) 0.0286(3) 0.0007(3) 0.0055(3) -0.0046(3)
Ti2 0.0304(4) 0.0313(3) 0.0279(3) -0.0006(3) 0.0023(3) -0.0017(3)
K1 0.0452(5) 0.0370(5) 0.0323(4) -0.0033(3) 0.0089(3) -0.0066(4)
K2 0.0473(5) 0.0362(5) 0.0350(4) -0.0040(3) 0.0088(4) -0.0122(4)
O1 0.0424(15) 0.0354(13) 0.0305(13) -0.0014(10) 0.0095(11) -0.0087(11)
N1 0.0353(18) 0.0428(18) 0.0314(17) -0.0054(14) 0.0063(13) -0.0061(14)
N2 0.0340(18) 0.0420(18) 0.0383(18) 0.0025(14) 0.0014(14) -0.0047(14)
C1 0.049(2) 0.033(2) 0.0253(19) 0.0004(15) 0.0081(16) -0.0082(17)
C2 0.056(3) 0.041(2) 0.043(2) -0.0026(18) 0.0096(19) -0.0029(19)
C3 0.054(3) 0.050(2) 0.047(2) -0.0013(19) 0.0182(19) -0.010(2)
C4 0.045(2) 0.043(2) 0.031(2) -0.0014(17) 0.0124(16) -0.0047(18)
C5 0.048(3) 0.047(2) 0.034(2) 0.0024(17) -0.0008(18) -0.0024(19)
C6 0.038(2) 0.051(2) 0.046(2) 0.0014(19) -0.0054(19) -0.0060(19)
C7 0.035(2) 0.0293(19) 0.036(2) 0.0029(15) 0.0084(16) 0.0011(16)
C8 0.030(2) 0.056(2) 0.036(2) 0.0014(18) 0.0073(16) -0.0050(18)
C9 0.038(2) 0.055(3) 0.058(3) 0.002(2) 0.0108(19) 0.001(2)
C10 0.043(2) 0.050(3) 0.062(3) 0.003(2) 0.005(2) -0.003(2)
O2 0.0305(13) 0.0338(13) 0.0362(14) -0.0016(10) 0.0051(10) 0.0024(11)
N3 0.0358(18) 0.0360(18) 0.0461(19) -0.0027(14) 0.0090(14) 0.0033(14)
N4 0.0408(19) 0.0284(16) 0.0431(18) -0.0027(13) 0.0078(14) 0.0029(14)
C11 0.035(2) 0.049(2) 0.048(2) -0.0069(19) 0.0025(17) 0.0064(18)
C12 0.035(2) 0.080(3) 0.084(3) -0.029(3) 0.000(2) -0.002(2)
C13 0.067(3) 0.065(3) 0.058(3) 0.009(2) -0.002(2) 0.026(2)
C14 0.034(2) 0.048(2) 0.053(3) -0.0066(19) 0.0090(18) 0.0045(18)
C15 0.044(2) 0.043(2) 0.059(3) -0.0040(19) 0.010(2) 0.015(2)
C16 0.054(3) 0.029(2) 0.056(3) -0.0018(18) 0.012(2) 0.011(2)
C17 0.032(2) 0.038(2) 0.034(2) 0.0020(16) 0.0082(15) -0.0014(16)
C18 0.044(2) 0.033(2) 0.057(3) -0.0076(18) 0.0132(19) -0.0031(18)
C19 0.064(3) 0.050(3) 0.070(3) 0.002(2) 0.018(2) -0.014(2)
C20 0.064(3) 0.051(3) 0.057(3) -0.003(2) -0.007(2) -0.003(2)
O3 0.0312(14) 0.0328(13) 0.0393(14) -0.0028(10) 0.0030(10) 0.0033(11)
C21 0.045(2) 0.043(2) 0.041(2) -0.0047(18) 0.0052(18) 0.0067(19)
C22 0.072(3) 0.042(2) 0.058(3) -0.005(2) 0.003(2) 0.018(2)
C23 0.044(3) 0.060(3) 0.074(3) -0.015(2) 0.012(2) 0.011(2)
O4 0.0315(14) 0.0422(15) 0.0361(14) -0.0040(11) 0.0067(10) -0.0040(11)
C24 0.038(2) 0.060(3) 0.060(3) -0.007(2) 0.005(2) 0.000(2)
C25 0.042(3) 0.066(3) 0.150(5) 0.001(3) 0.038(3) -0.001(2)
C26 0.051(3) 0.057(3) 0.105(4) 0.007(3) 0.034(3) 0.011(2)
O5 0.0421(15) 0.0391(14) 0.0259(13) -0.0002(10) 0.0055(10) -0.0104(11)
C27 0.057(3) 0.052(2) 0.031(2) 0.0003(18) 0.0091(19) -0.021(2)
C28 0.096(4) 0.086(4) 0.065(3) -0.008(3) 0.044(3) -0.011(3)
C29 0.080(4) 0.092(4) 0.046(3) 0.021(3) 0.002(2) -0.024(3)
O6 0.0519(17) 0.0440(15) 0.0332(14) 0.0020(11) -0.0020(12) 0.0130(13)
C30 0.066(3) 0.057(3) 0.052(3) 0.012(2) 0.001(2) 0.023(2)
C31 0.100(5) 0.086(4) 0.128(5) 0.062(4) 0.004(4) 0.002(4)
C32 0.068(4) 0.144(5) 0.080(4) 0.028(4) 0.005(3) 0.050(4)
O7 0.0336(13) 0.0342(13) 0.0264(12) -0.0015(10) 0.0004(10) -0.0039(11)
O8 0.074(2) 0.0526(17) 0.0368(15) 0.0001(13) 0.0211(13) -0.0195(15)
C33 0.105(3) 0.074(3) 0.037(2) 0.000(2) 0.030(2) -0.028(3)
C34 0.196(6) 0.098(4) 0.095(4) -0.004(3) 0.094(4) 0.015(4)
C35 0.142(5) 0.247(7) 0.045(3) 0.017(4) -0.002(3) -0.074(5)
O9 0.0364(14) 0.0362(14) 0.0352(14) 0.0062(11) 0.0112(11) 0.0000(11)
Si1 0.0485(7) 0.0397(6) 0.0370(6) 0.0040(5) 0.0108(5) -0.0086(5)
C37 0.154(6) 0.067(3) 0.060(3) 0.022(3) 0.044(3) 0.032(3)
C38 0.067(3) 0.137(5) 0.064(3) 0.029(3) 0.012(3) -0.050(3)

loop_
_atom_type_symbol
_atom_type_description
_atom_type_scat_dispersion_real
_atom_type_scat_dispersion_imag
_atom_type_scat_source
C C 0.0033 0.0016 'International Tables Vol C Tables 4.2.6.8 and 6.1.1.4'
H H 0.0000 0.0000 'International Tables Vol C Tables 4.2.6.8 and 6.1.1.4'
N N 0.0061 0.0033 'International Tables Vol C Tables 4.2.6.8 and 6.1.1.4'
O O 0.0106 0.0060 'International Tables Vol C Tables 4.2.6.8 and 6.1.1.4'
K K 0.2009 0.2494 'International Tables Vol C Tables 4.2.6.8 and 6.1.1.4'
Si Si 0.0817 0.0704 'International Tables Vol C Tables 4.2.6.8 and 6.1.1.4'
Ti Ti 0.2776 0.4457 'International Tables Vol C Tables 4.2.6.8 and 6.1.1.4'

loop_
_geom_angle_atom_site_label_1
_geom_angle_atom_site_label_2
_geom_angle_atom_site_label_3
_geom_angle
_geom_angle_site_symmetry_1
_geom_angle_site_symmetry_3
_geom_angle_publ_flag
O9 Ti1 O1 173.07(9) . . ?
O9 Ti1 O3 92.14(10) . . ?
O1 Ti1 O3 92.43(10) . . ?
O9 Ti1 O2 98.81(9) . . ?
O1 Ti1 O2 86.93(9) . . ?
O3 Ti1 O2 82.92(9) . . ?
O9 Ti1 C17 86.35(11) . . ?
O1 Ti1 C17 90.31(11) . . ?
O3 Ti1 C17 167.37(11) . . ?
O2 Ti1 C17 84.92(11) . . ?
O9 Ti1 C7 92.24(11) . . ?
O1 Ti1 C7 81.70(11) . . ?
O3 Ti1 C7 102.25(11) . . ?
O2 Ti1 C7 167.66(12) . . ?
C17 Ti1 C7 90.35(12) . . ?
O7 Ti2 O6 120.06(11) . . ?
O7 Ti2 O4 128.74(10) . . ?
O6 Ti2 O4 110.27(11) . . ?
O7 Ti2 O5 93.13(10) . . ?
O6 Ti2 O5 95.37(10) . . ?
O4 Ti2 O5 91.26(10) . . ?
O7 Ti2 O7 81.21(10) . 3_684 ?
O6 Ti2 O7 90.56(10) . 3_684 ?
O4 Ti2 O7 89.55(9) . 3_684 ?
O5 Ti2 O7 173.32(10) . 3_684 ?
O2 K1 O3 61.05(7) . . ?
O2 K1 O8 93.76(8) . . ?
O3 K1 O8 91.77(8) . . ?
O2 K1 O4 149.98(7) . . ?
O3 K1 O4 117.87(7) . . ?
O8 K1 O4 116.07(8) . . ?
O2 K1 O7 94.07(7) . 3_684 ?
O3 K1 O7 88.83(7) . 3_684 ?
O8 K1 O7 171.35(8) . 3_684 ?
O4 K1 O7 56.42(7) . 3_684 ?
O2 K1 O6 98.48(7) . . ?
O3 K1 O6 136.40(7) . . ?
O8 K1 O6 129.73(7) . . ?
O4 K1 O6 60.53(6) . . ?
O7 K1 O6 52.39(6) 3_684 . ?
O5 K2 O3 130.63(8) 3_684 . ?
O5 K2 O2 154.87(7) 3_684 . ?
O3 K2 O2 60.87(7) . . ?
O5 K2 O1 141.20(7) 3_684 . ?
O3 K2 O1 66.03(7) . . ?
O2 K2 O1 61.50(7) . . ?
O5 K2 O7 60.93(7) 3_684 3_684 ?
O3 K2 O7 95.33(7) . 3_684 ?
O2 K2 O7 98.53(7) . 3_684 ?
O1 K2 O7 157.18(7) . 3_684 ?
C1 O1 Ti1 138.0(2) . . ?
C1 O1 K2 122.79(18) . . ?
Ti1 O1 K2 89.55(8) . . ?
C7 N1 C5 111.6(3) . . ?
C7 N1 C4 124.4(3) . . ?
C5 N1 C4 124.0(3) . . ?
C6 N2 C7 111.7(3) . . ?
C6 N2 C8 123.7(3) . . ?
C7 N2 C8 124.6(3) . . ?
O1 C1 C3 109.4(3) . . ?
O1 C1 C4 108.7(3) . . ?
C3 C1 C4 108.3(3) . . ?
O1 C1 C2 110.5(3) . . ?
C3 C1 C2 109.4(3) . . ?
C4 C1 C2 110.5(3) . . ?
N1 C4 C1 112.9(3) . . ?
C6 C5 N1 106.6(3) . . ?
C5 C6 N2 107.3(3) . . ?
N1 C7 N2 102.7(3) . . ?
N1 C7 Ti1 121.2(2) . . ?
N2 C7 Ti1 136.0(3) . . ?
N2 C8 C9 111.4(3) . . ?
N2 C8 C10 109.5(3) . . ?
C9 C8 C10 112.0(3) . . ?
C11 O2 Ti1 131.0(2) . . ?
C11 O2 K1 125.05(19) . . ?
Ti1 O2 K1 100.31(9) . . ?
C11 O2 K2 114.7(2) . . ?
Ti1 O2 K2 88.74(8) . . ?
K1 O2 K2 79.36(6) . . ?
C17 N3 C15 112.2(3) . . ?
C17 N3 C14 122.1(3) . . ?
C15 N3 C14 125.4(3) . . ?
C16 N4 C17 111.1(3) . . ?
C16 N4 C18 124.8(3) . . ?
C17 N4 C18 124.0(3) . . ?
O2 C11 C13 109.9(3) . . ?
O2 C11 C14 111.9(3) . . ?
C13 C11 C14 110.2(3) . . ?
O2 C11 C12 109.2(3) . . ?
C13 C11 C12 110.0(3) . . ?
C14 C11 C12 105.4(3) . . ?
N3 C14 C11 113.2(3) . . ?
C16 C15 N3 106.5(3) . . ?
C15 C16 N4 107.1(3) . . ?
N3 C17 N4 103.0(3) . . ?
N3 C17 Ti1 120.2(2) . . ?
N4 C17 Ti1 135.9(3) . . ?
N4 C18 C19 111.4(3) . . ?
N4 C18 C20 111.5(3) . . ?
C19 C18 C20 111.3(3) . . ?
C21 O3 Ti1 128.1(2) . . ?
C21 O3 K2 118.8(2) . . ?
Ti1 O3 K2 91.31(9) . . ?
C21 O3 K1 124.6(2) . . ?
Ti1 O3 K1 99.76(9) . . ?
K2 O3 K1 80.61(6) . . ?
O3 C21 C23 110.5(3) . . ?
O3 C21 C22 110.0(3) . . ?
C23 C21 C22 110.6(3) . . ?
C24 O4 Ti2 134.0(2) . . ?
C24 O4 K1 105.6(2) . . ?
Ti2 O4 K1 92.72(9) . . ?
O4 C24 C25 108.6(4) . . ?
O4 C24 C26 112.3(3) . . ?
C25 C24 C26 112.8(4) . . ?
C27 O5 Ti2 133.3(2) . . ?
C27 O5 K2 116.1(2) . 3_684 ?
Ti2 O5 K2 102.56(9) . 3_684 ?
O5 C27 C29 109.8(3) . . ?
O5 C27 C28 110.0(3) . . ?
C29 C27 C28 108.6(4) . . ?
C30 O6 Ti2 130.5(2) . . ?
C30 O6 K1 130.9(2) . . ?
Ti2 O6 K1 80.41(8) . . ?
O6 C30 C32 111.2(4) . . ?
O6 C30 C31 108.3(4) . . ?
C32 C30 C31 112.5(4) . . ?
Ti2 O7 Ti2 98.79(10) . 3_684 ?
Ti2 O7 K2 102.19(9) . 3_684 ?
Ti2 O7 K2 155.53(11) 3_684 3_684 ?
Ti2 O7 K1 174.03(10) . 3_684 ?
Ti2 O7 K1 86.22(8) 3_684 3_684 ?
K2 O7 K1 73.67(5) 3_684 3_684 ?
C33 O8 Si1 120.2(3) . . ?
C33 O8 K1 121.3(2) . . ?
Si1 O8 K1 117.13(13) . . ?
O8 C33 C34 110.9(4) . . ?
O8 C33 C35 109.0(4) . . ?
C34 C33 C35 109.3(5) . . ?
Si1 O9 Ti1 155.15(15) . . ?
O9 Si1 O8 110.54(13) . . ?
O9 Si1 C37 112.74(18) . . ?
O8 Si1 C37 106.1(2) . . ?
O9 Si1 C38 111.27(17) . . ?
O8 Si1 C38 107.7(2) . . ?
C37 Si1 C38 108.2(3) . . ?

loop_
_geom_bond_atom_site_label_1
_geom_bond_atom_site_label_2
_geom_bond_distance
_geom_bond_site_symmetry_2
_geom_bond_publ_flag
Ti1 O9 1.970(2) . ?
Ti1 O1 1.990(2) . ?
Ti1 O3 2.036(2) . ?
Ti1 O2 2.039(2) . ?
Ti1 C17 2.306(4) . ?
Ti1 C7 2.308(3) . ?
Ti2 O7 1.797(2) . ?
Ti2 O6 1.873(2) . ?
Ti2 O4 1.886(2) . ?
Ti2 O5 1.927(2) . ?
Ti2 O7 2.005(2) 3_684 ?
K1 O2 2.646(2) . ?
K1 O3 2.666(2) . ?
K1 O8 2.760(3) . ?
K1 O4 2.825(2) . ?
K1 O7 2.968(2) 3_684 ?
K1 O6 3.251(3) . ?
K2 O5 2.609(2) 3_684 ?
K2 O3 2.618(2) . ?
K2 O2 2.707(2) . ?
K2 O1 2.714(2) . ?
K2 O7 2.723(2) 3_684 ?
O1 C1 1.398(4) . ?
N1 C7 1.369(4) . ?
N1 C5 1.397(4) . ?
N1 C4 1.439(4) . ?
N2 C6 1.379(4) . ?
N2 C7 1.382(4) . ?
N2 C8 1.462(5) . ?
C1 C3 1.514(5) . ?
C1 C4 1.525(4) . ?
C1 C2 1.540(5) . ?
C5 C6 1.339(5) . ?
C8 C9 1.516(5) . ?
C8 C10 1.540(5) . ?
O2 C11 1.412(4) . ?
N3 C17 1.359(4) . ?
N3 C15 1.371(4) . ?
N3 C14 1.470(4) . ?
N4 C16 1.375(4) . ?
N4 C17 1.376(4) . ?
N4 C18 1.457(4) . ?
C11 C13 1.527(5) . ?
C11 C14 1.529(5) . ?
C11 C12 1.554(5) . ?
C15 C16 1.348(5) . ?
C18 C19 1.508(5) . ?
C18 C20 1.522(5) . ?
O3 C21 1.409(4) . ?
C21 C23 1.512(6) . ?
C21 C22 1.528(5) . ?
O4 C24 1.415(4) . ?
C24 C25 1.497(6) . ?
C24 C26 1.505(6) . ?
O5 C27 1.415(4) . ?
O5 K2 2.609(2) 3_684 ?
C27 C29 1.499(5) . ?
C27 C28 1.530(6) . ?
O6 C30 1.421(4) . ?
C30 C32 1.485(6) . ?
C30 C31 1.504(6) . ?
O7 Ti2 2.005(2) 3_684 ?
O7 K2 2.723(2) 3_684 ?
O7 K1 2.968(2) 3_684 ?
O8 C33 1.434(4) . ?
O8 Si1 1.656(3) . ?
C33 C34 1.477(7) . ?
C33 C35 1.490(7) . ?
O9 Si1 1.583(2) . ?
Si1 C37 1.854(5) . ?
Si1 C38 1.855(5) . ?
